data_4064129
loop_
_publ_author_name
'Tran Huy, Ngoc Hoa'
'Lu, Yunpeng'
'Mathey, Fran\,cois'

_publ_section_title
;
 Oligomerization of Terminal Phosphinidene Complexes
;
_journal_issue 6
_journal_name_full Organometallics
_journal_page_first 1734
_journal_paper_doi 10.1021/om101144n
_journal_volume 30
_journal_year 2011
_chemical_formula_moiety 'C25 H12 N2 O15 P2 W3'
_chemical_formula_sum 'C25 H12 N2 O15 P2 W3'
_chemical_formula_weight 1193.86
_chemical_name_systematic
;

 ?

;
_space_group_IT_number 14
_symmetry_cell_setting monoclinic
_symmetry_space_group_name_Hall '-P 2yn'
_symmetry_space_group_name_H-M 'P 1 21/n 1'
_atom_sites_solution_hydrogens geom
_atom_sites_solution_primary direct
_atom_sites_solution_secondary difmap
_audit_creation_method SHELXL-97
_cell_angle_alpha 90.00
_cell_angle_beta 92.847(2)
_cell_angle_gamma 90.00
_cell_formula_units_Z 4
_cell_length_a 11.8633(5)
_cell_length_b 21.0617(8)
_cell_length_c 12.6050(5)
_cell_measurement_reflns_used 6080
_cell_measurement_temperature 103(2)
_cell_measurement_theta_max 30.47
_cell_measurement_theta_min 3.01
_cell_volume 3145.6(2)
_computing_cell_refinement 'Bruker SMART'
_computing_data_collection 'Bruker SMART'
_computing_data_reduction 'Bruker SAINT'
_computing_molecular_graphics 'Bruker SHELXTL'
_computing_publication_material 'Bruker SHELXTL'
_computing_structure_refinement 'SHELXL-97 (Sheldrick, 1997)'
_computing_structure_solution 'SHELXS-97 (Sheldrick, 1990)'
_diffrn_ambient_temperature 103(2)
_diffrn_measured_fraction_theta_full 1.000
_diffrn_measured_fraction_theta_max 1.000
_diffrn_measurement_device_type 'CCD area detector'
_diffrn_measurement_method 'phi and omega scans'
_diffrn_radiation_monochromator graphite
_diffrn_radiation_source 'fine-focus sealed tube'
_diffrn_radiation_type MoK\a
_diffrn_radiation_wavelength 0.71073
_diffrn_reflns_av_R_equivalents 0.0429
_diffrn_reflns_av_sigmaI/netI 0.0325
_diffrn_reflns_limit_h_max 15
_diffrn_reflns_limit_h_min -15
_diffrn_reflns_limit_k_max 27
_diffrn_reflns_limit_k_min -27
_diffrn_reflns_limit_l_max 16
_diffrn_reflns_limit_l_min -15
_diffrn_reflns_number 43554
_diffrn_reflns_theta_full 28.00
_diffrn_reflns_theta_max 28.00
_diffrn_reflns_theta_min 1.88
_exptl_absorpt_coefficient_mu 11.119
_exptl_absorpt_correction_T_max 0.6647
_exptl_absorpt_correction_T_min 0.4027
_exptl_absorpt_correction_type multi-scan
_exptl_absorpt_process_details sadabs
_exptl_crystal_colour brown
_exptl_crystal_density_diffrn 2.521
_exptl_crystal_density_method 'not measured'
_exptl_crystal_description block
_exptl_crystal_F_000 2192
_exptl_crystal_size_max 0.10
_exptl_crystal_size_mid 0.06
_exptl_crystal_size_min 0.04
_refine_diff_density_max 5.427
_refine_diff_density_min -2.631
_refine_diff_density_rms 0.501
_refine_ls_extinction_method none
_refine_ls_goodness_of_fit_ref 1.188
_refine_ls_hydrogen_treatment constr
_refine_ls_matrix_type full
_refine_ls_number_parameters 426
_refine_ls_number_reflns 7603
_refine_ls_number_restraints 0
_refine_ls_restrained_S_all 1.188
_refine_ls_R_factor_all 0.0503
_refine_ls_R_factor_gt 0.0366
_refine_ls_shift/su_max 0.001
_refine_ls_shift/su_mean 0.000
_refine_ls_structure_factor_coef Fsqd
_refine_ls_weighting_details 'calc w=1/[\s^2^(Fo^2^)+(0.0602P)^2^+28.1653P] where P=(Fo^2^+2Fc^2^)/3'
_refine_ls_weighting_scheme calc
_refine_ls_wR_factor_gt 0.0954
_refine_ls_wR_factor_ref 0.1203
_reflns_number_gt 6407
_reflns_number_total 7603
_reflns_threshold_expression >2sigma(I)
_cod_data_source_file om101144n_si_003.cif
_cod_data_source_block mat33
_cod_depositor_comments
;
The following automatic conversions were performed:

'_symmetry_cell_setting' value 'Monoclinic' changed to 'monoclinic'
according to /home/saulius/struct/CIF-dictionaries/cif_core.dic
dictionary named 'cif_core.dic' version 2.4.1 from 2010-06-29.

Automatic conversion script
Id: cif_fix_values 1715 2011-07-08 13:25:40Z adriana 
;
_cod_original_sg_symbol_H-M P2(1)/n
_cod_database_code 4064129

loop_
_symmetry_equiv_pos_as_xyz
'x, y, z'
'-x+1/2, y+1/2, -z+1/2'
'-x, -y, -z'
'x-1/2, -y-1/2, z-1/2'

loop_
_atom_site_label
_atom_site_type_symbol
_atom_site_fract_x
_atom_site_fract_y
_atom_site_fract_z
_atom_site_U_iso_or_equiv
_atom_site_adp_type
_atom_site_occupancy
_atom_site_symmetry_multiplicity
_atom_site_calc_flag
_atom_site_refinement_flags
W1 W 0.28357(3) 0.080358(16) 0.52610(3) 0.01712(10) Uani 1 1 d .
W2 W 0.19355(3) 0.139744(16) 1.02188(3) 0.01807(10) Uani 1 1 d .
W3 W 0.22767(3) 0.253688(14) 0.72170(2) 0.01152(9) Uani 1 1 d .
C1 C 0.0555(9) 0.1131(4) 0.7156(8) 0.026(2) Uani 1 1 d .
C2 C -0.0451(9) 0.1454(5) 0.6875(9) 0.030(2) Uani 1 1 d .
H2 H -0.0505 0.1886 0.6660 0.036 Uiso 1 1 calc R
C3 C -0.1363(8) 0.1038(5) 0.6964(7) 0.025(2) Uani 1 1 d .
H3 H -0.2139 0.1135 0.6828 0.030 Uiso 1 1 calc R
C4 C -0.0933(8) 0.0481(5) 0.7274(8) 0.026(2) Uani 1 1 d .
H4 H -0.1364 0.0109 0.7384 0.031 Uiso 1 1 calc R
C5 C 0.0935(9) -0.0016(5) 0.7702(8) 0.027(2) Uani 1 1 d .
H5A H 0.0615 -0.0249 0.8290 0.040 Uiso 1 1 calc R
H5B H 0.1691 0.0137 0.7923 0.040 Uiso 1 1 calc R
H5C H 0.0986 -0.0299 0.7089 0.040 Uiso 1 1 calc R
C6 C 0.1165(8) 0.0689(4) 0.4820(8) 0.0230(19) Uani 1 1 d .
C7 C 0.2935(9) -0.0104(4) 0.5870(7) 0.024(2) Uani 1 1 d .
C8 C 0.4510(10) 0.0916(5) 0.5696(8) 0.029(2) Uani 1 1 d .
C9 C 0.2791(8) 0.1644(4) 0.4424(7) 0.0192(17) Uani 1 1 d .
C10 C 0.3269(8) 0.0446(4) 0.3867(8) 0.0232(19) Uani 1 1 d .
C11 C 0.4309(9) 0.1425(4) 0.8266(9) 0.029(2) Uani 1 1 d .
C12 C 0.5174(8) 0.1859(5) 0.8242(8) 0.027(2) Uani 1 1 d .
H12 H 0.5094 0.2302 0.8122 0.032 Uiso 1 1 calc R
C13 C 0.6207(9) 0.1527(5) 0.8428(8) 0.029(2) Uani 1 1 d .
H13 H 0.6944 0.1705 0.8464 0.035 Uiso 1 1 calc R
C14 C 0.5932(8) 0.0906(5) 0.8545(8) 0.025(2) Uani 1 1 d .
H14 H 0.6461 0.0573 0.8672 0.030 Uiso 1 1 calc R
C15 C 0.4237(9) 0.0222(5) 0.8534(9) 0.029(2) Uani 1 1 d .
H15A H 0.4786 -0.0120 0.8450 0.043 Uiso 1 1 calc R
H15B H 0.3636 0.0189 0.7975 0.043 Uiso 1 1 calc R
H15C H 0.3911 0.0185 0.9231 0.043 Uiso 1 1 calc R
C16 C 0.1891(9) 0.0434(5) 1.0184(7) 0.027(2) Uani 1 1 d .
C17 C 0.0275(10) 0.1405(4) 0.9676(8) 0.029(2) Uani 1 1 d .
C18 C 0.1941(8) 0.2361(4) 1.0479(7) 0.0214(18) Uani 1 1 d .
C19 C 0.3564(9) 0.1368(5) 1.0831(9) 0.029(2) Uani 1 1 d .
C20 C 0.1369(9) 0.1333(5) 1.1668(7) 0.024(2) Uani 1 1 d .
C21 C 0.0869(8) 0.2692(5) 0.8084(7) 0.0217(19) Uani 1 1 d .
C22 C 0.1250(8) 0.2419(4) 0.5881(7) 0.0219(19) Uani 1 1 d .
C23 C 0.3705(8) 0.2458(4) 0.6369(7) 0.0199(18) Uani 1 1 d .
C24 C 0.3226(8) 0.2935(4) 0.8477(7) 0.0216(18) Uani 1 1 d .
C25 C 0.2200(8) 0.3459(4) 0.6714(7) 0.0187(17) Uani 1 1 d .
N1 N 0.0219(7) 0.0518(4) 0.7414(6) 0.0202(16) Uani 1 1 d .
N2 N 0.4794(7) 0.0829(4) 0.8456(6) 0.0222(16) Uani 1 1 d .
O1 O 0.0223(7) 0.0633(3) 0.4579(6) 0.0330(17) Uani 1 1 d .
O2 O 0.3025(7) -0.0614(3) 0.6135(6) 0.0375(18) Uani 1 1 d .
O3 O 0.5450(7) 0.0962(4) 0.5908(7) 0.0361(18) Uani 1 1 d .
O4 O 0.2758(6) 0.2074(3) 0.3897(6) 0.0273(15) Uani 1 1 d .
O5 O 0.3497(6) 0.0274(4) 0.3054(5) 0.0310(16) Uani 1 1 d .
O6 O 0.1842(7) -0.0108(3) 1.0225(6) 0.0356(18) Uani 1 1 d .
O7 O -0.0674(7) 0.1405(4) 0.9472(7) 0.042(2) Uani 1 1 d .
O8 O 0.1959(6) 0.2882(3) 1.0698(6) 0.0335(17) Uani 1 1 d .
O9 O 0.4483(8) 0.1344(4) 1.1185(8) 0.050(2) Uani 1 1 d .
O10 O 0.0989(8) 0.1308(4) 1.2485(6) 0.040(2) Uani 1 1 d .
O11 O 0.0111(7) 0.2812(4) 0.8550(6) 0.0385(19) Uani 1 1 d .
O12 O 0.0665(7) 0.2369(4) 0.5146(6) 0.0350(17) Uani 1 1 d .
O13 O 0.4480(6) 0.2433(3) 0.5899(6) 0.0304(16) Uani 1 1 d .
O14 O 0.3711(6) 0.3202(4) 0.9130(6) 0.0361(18) Uani 1 1 d .
O15 O 0.2172(7) 0.3967(3) 0.6422(6) 0.0300(16) Uani 1 1 d .
P1 P 0.2014(2) 0.13189(11) 0.68876(19) 0.0227(5) Uani 1 1 d .
P2 P 0.2798(2) 0.15613(12) 0.8414(2) 0.0232(5) Uani 1 1 d .

loop_
_atom_site_aniso_label
_atom_site_aniso_U_11
_atom_site_aniso_U_22
_atom_site_aniso_U_33
_atom_site_aniso_U_23
_atom_site_aniso_U_13
_atom_site_aniso_U_12
W1 0.0291(2) 0.01082(16) 0.01151(16) -0.00089(12) 0.00151(13) 0.00210(13)
W2 0.0306(2) 0.01310(17) 0.01053(16) 0.00077(12) 0.00063(13) 0.00073(13)
W3 0.01533(16) 0.00752(15) 0.01159(16) 0.00058(11) -0.00069(11) 0.00077(11)
C1 0.029(5) 0.018(4) 0.031(5) 0.003(4) -0.004(4) -0.005(4)
C2 0.029(5) 0.024(5) 0.036(6) 0.008(4) -0.003(4) -0.001(4)
C3 0.021(5) 0.033(5) 0.019(4) 0.003(4) -0.001(4) 0.001(4)
C4 0.020(5) 0.035(5) 0.024(5) -0.004(4) 0.002(4) -0.009(4)
C5 0.030(5) 0.022(5) 0.027(5) 0.001(4) -0.007(4) -0.004(4)
C6 0.025(5) 0.016(4) 0.028(5) 0.005(4) 0.010(4) 0.000(4)
C7 0.038(6) 0.017(4) 0.018(4) -0.001(3) 0.003(4) 0.003(4)
C8 0.046(7) 0.018(4) 0.023(5) 0.000(4) -0.003(4) 0.002(4)
C9 0.021(4) 0.018(4) 0.018(4) 0.001(3) 0.000(3) -0.003(3)
C10 0.028(5) 0.018(4) 0.023(5) 0.001(4) 0.001(4) 0.002(4)
C11 0.026(5) 0.018(5) 0.043(6) 0.004(4) -0.003(4) 0.006(4)
C12 0.020(5) 0.024(5) 0.035(5) 0.004(4) -0.003(4) 0.004(4)
C13 0.022(5) 0.033(5) 0.032(5) -0.011(4) 0.002(4) -0.001(4)
C14 0.022(5) 0.027(5) 0.026(5) -0.010(4) -0.006(4) 0.010(4)
C15 0.029(5) 0.019(4) 0.038(6) 0.005(4) 0.001(4) 0.001(4)
C16 0.043(6) 0.020(5) 0.019(4) 0.000(4) 0.008(4) -0.007(4)
C17 0.046(7) 0.019(5) 0.021(5) -0.004(4) -0.002(4) -0.004(4)
C18 0.023(5) 0.022(5) 0.019(4) -0.002(4) 0.003(4) 0.000(4)
C19 0.023(5) 0.026(5) 0.037(6) 0.006(4) -0.001(4) -0.002(4)
C20 0.029(5) 0.028(5) 0.015(4) 0.001(4) -0.005(4) -0.003(4)
C21 0.022(5) 0.026(5) 0.016(4) 0.006(4) -0.003(4) 0.003(4)
C22 0.031(5) 0.018(4) 0.017(4) 0.001(3) 0.003(4) -0.001(4)
C23 0.023(5) 0.014(4) 0.022(4) -0.002(3) 0.001(4) -0.006(3)
C24 0.022(5) 0.022(4) 0.020(4) -0.001(4) 0.002(4) -0.003(4)
C25 0.019(4) 0.015(4) 0.022(4) -0.005(3) -0.001(3) -0.002(3)
N1 0.025(4) 0.018(4) 0.017(4) -0.001(3) 0.000(3) -0.002(3)
N2 0.025(4) 0.018(4) 0.024(4) 0.000(3) -0.002(3) 0.003(3)
O1 0.032(4) 0.024(4) 0.043(4) 0.003(3) 0.004(3) -0.001(3)
O2 0.055(5) 0.019(4) 0.038(4) 0.003(3) 0.006(4) 0.007(3)
O3 0.029(4) 0.035(4) 0.044(5) -0.002(4) -0.009(3) 0.005(3)
O4 0.030(4) 0.022(3) 0.030(4) 0.008(3) -0.001(3) -0.003(3)
O5 0.044(4) 0.032(4) 0.018(3) -0.008(3) 0.008(3) 0.005(3)
O6 0.059(5) 0.013(3) 0.035(4) 0.002(3) 0.003(4) 0.007(3)
O7 0.035(5) 0.042(5) 0.047(5) 0.001(4) -0.016(4) -0.006(4)
O8 0.035(4) 0.019(3) 0.047(5) -0.012(3) 0.005(3) -0.001(3)
O9 0.039(5) 0.046(5) 0.063(6) 0.014(5) -0.007(4) -0.004(4)
O10 0.059(6) 0.047(5) 0.015(3) 0.001(3) 0.006(3) -0.014(4)
O11 0.032(4) 0.057(5) 0.027(4) 0.007(4) 0.010(3) 0.018(4)
O12 0.038(4) 0.042(4) 0.024(4) 0.000(3) -0.012(3) 0.003(4)
O13 0.027(4) 0.035(4) 0.030(4) -0.005(3) 0.011(3) -0.009(3)
O14 0.025(4) 0.050(5) 0.033(4) -0.011(4) -0.006(3) -0.002(3)
O15 0.045(5) 0.010(3) 0.034(4) 0.003(3) -0.005(3) -0.001(3)
P1 0.0288(13) 0.0183(11) 0.0207(11) 0.0002(9) -0.0008(10) 0.0001(9)
P2 0.0287(13) 0.0200(11) 0.0206(11) -0.0001(9) -0.0015(10) 0.0030(10)

loop_
_atom_type_symbol
_atom_type_description
_atom_type_scat_dispersion_real
_atom_type_scat_dispersion_imag
_atom_type_scat_source
C C 0.0033 0.0016 'International Tables Vol C Tables 4.2.6.8 and 6.1.1.4'
H H 0.0000 0.0000 'International Tables Vol C Tables 4.2.6.8 and 6.1.1.4'
N N 0.0061 0.0033 'International Tables Vol C Tables 4.2.6.8 and 6.1.1.4'
O O 0.0106 0.0060 'International Tables Vol C Tables 4.2.6.8 and 6.1.1.4'
P P 0.1023 0.0942 'International Tables Vol C Tables 4.2.6.8 and 6.1.1.4'
W W -0.8490 6.8722 'International Tables Vol C Tables 4.2.6.8 and 6.1.1.4'

loop_
_geom_angle_atom_site_label_1
_geom_angle_atom_site_label_2
_geom_angle_atom_site_label_3
_geom_angle
C10 W1 C6 90.3(4)
C10 W1 C8 89.5(4)
C6 W1 C8 179.7(4)
C10 W1 C9 82.8(4)
C6 W1 C9 87.8(4)
C8 W1 C9 92.2(4)
C10 W1 C7 88.0(4)
C6 W1 C7 91.6(4)
C8 W1 C7 88.3(4)
C9 W1 C7 170.8(4)
C10 W1 P1 171.4(3)
C6 W1 P1 82.2(3)
C8 W1 P1 98.0(3)
C9 W1 P1 92.6(3)
C7 W1 P1 96.4(3)
C20 W2 C16 86.6(4)
C20 W2 C19 90.4(4)
C16 W2 C19 90.1(4)
C20 W2 C17 86.8(4)
C16 W2 C17 88.7(4)
C19 W2 C17 177.0(4)
C20 W2 C18 85.4(4)
C16 W2 C18 171.9(4)
C19 W2 C18 88.5(4)
C17 W2 C18 92.3(4)
C20 W2 P2 174.6(3)
C16 W2 P2 97.3(3)
C19 W2 P2 85.8(3)
C17 W2 P2 97.0(3)
C18 W2 P2 90.6(3)
C22 W3 C25 81.0(4)
C22 W3 C23 92.0(4)
C25 W3 C23 86.6(3)
C22 W3 C21 89.5(4)
C25 W3 C21 89.4(4)
C23 W3 C21 175.4(4)
C22 W3 C24 163.2(4)
C25 W3 C24 82.4(4)
C23 W3 C24 90.0(4)
C21 W3 C24 87.3(4)
C22 W3 P2 119.7(3)
C25 W3 P2 159.2(3)
C23 W3 P2 93.4(3)
C21 W3 P2 89.6(3)
C24 W3 P2 76.8(3)
C22 W3 P1 71.9(3)
C25 W3 P1 151.6(3)
C23 W3 P1 86.2(2)
C21 W3 P1 98.4(3)
C24 W3 P1 125.0(3)
P2 W3 P1 48.79(8)
N1 C1 C2 105.0(8)
N1 C1 P1 121.9(7)
C2 C1 P1 130.6(8)
C3 C2 C1 109.0(9)
C3 C2 H2 125.5
C1 C2 H2 125.5
C4 C3 C2 106.8(9)
C4 C3 H3 126.6
C2 C3 H3 126.6
C3 C4 N1 110.7(9)
C3 C4 H4 124.7
N1 C4 H4 124.7
N1 C5 H5A 109.5
N1 C5 H5B 109.5
H5A C5 H5B 109.5
N1 C5 H5C 109.5
H5A C5 H5C 109.5
H5B C5 H5C 109.5
O1 C6 W1 179.1(9)
O2 C7 W1 174.8(8)
O3 C8 W1 177.4(9)
O4 C9 W1 174.6(8)
O5 C10 W1 176.3(8)
C12 C11 N2 107.4(9)
C12 C11 P2 129.3(7)
N2 C11 P2 121.3(7)
C11 C12 C13 108.0(9)
C11 C12 H12 126.0
C13 C12 H12 126.0
C14 C13 C12 106.4(9)
C14 C13 H13 126.8
C12 C13 H13 126.8
C13 C14 N2 110.4(8)
C13 C14 H14 124.8
N2 C14 H14 124.8
N2 C15 H15A 109.5
N2 C15 H15B 109.5
H15A C15 H15B 109.5
N2 C15 H15C 109.5
H15A C15 H15C 109.5
H15B C15 H15C 109.5
O6 C16 W2 175.8(8)
O7 C17 W2 173.5(9)
O8 C18 W2 175.1(9)
O9 C19 W2 179.1(10)
O10 C20 W2 176.4(9)
O11 C21 W3 176.2(9)
O12 C22 W3 178.1(9)
O13 C23 W3 178.0(8)
O14 C24 W3 173.9(9)
O15 C25 W3 178.7(9)
C4 N1 C1 108.5(8)
C4 N1 C5 123.9(8)
C1 N1 C5 127.4(8)
C14 N2 C11 107.8(8)
C14 N2 C15 123.8(8)
C11 N2 C15 128.4(8)
C1 P1 P2 104.9(4)
C1 P1 W1 117.4(3)
P2 P1 W1 130.63(14)
C1 P1 W3 106.9(3)
P2 P1 W3 65.37(9)
W1 P1 W3 119.78(10)
C11 P2 P1 104.7(4)
C11 P2 W2 120.3(4)
P1 P2 W2 125.88(13)
C11 P2 W3 105.7(3)
P1 P2 W3 65.84(9)
W2 P2 W3 121.74(10)

loop_
_geom_bond_atom_site_label_1
_geom_bond_atom_site_label_2
_geom_bond_distance
W1 C10 2.002(9)
W1 C6 2.046(10)
W1 C8 2.048(12)
W1 C9 2.059(9)
W1 C7 2.061(9)
W1 P1 2.556(2)
W2 C20 1.982(9)
W2 C16 2.031(10)
W2 C19 2.045(11)
W2 C17 2.054(12)
W2 C18 2.056(9)
W2 P2 2.564(3)
W3 C22 2.043(10)
W3 C25 2.044(9)
W3 C23 2.055(9)
W3 C21 2.067(10)
W3 C24 2.077(9)
W3 P2 2.605(2)
W3 P1 2.615(2)
C1 N1 1.395(12)
C1 C2 1.404(14)
C1 P1 1.823(11)
C2 C3 1.402(14)
C2 H2 0.9500
C3 C4 1.331(14)
C3 H3 0.9500
C4 N1 1.371(12)
C4 H4 0.9500
C5 N1 1.445(12)
C5 H5A 0.9800
C5 H5B 0.9800
C5 H5C 0.9800
C6 O1 1.149(12)
C7 O2 1.129(12)
C8 O3 1.137(13)
C9 O4 1.124(11)
C10 O5 1.132(11)
C11 C12 1.375(14)
C11 N2 1.397(12)
C11 P2 1.834(11)
C12 C13 1.419(14)
C12 H12 0.9500
C13 C14 1.358(14)
C13 H13 0.9500
C14 N2 1.359(12)
C14 H14 0.9500
C15 N2 1.444(12)
C15 H15A 0.9800
C15 H15B 0.9800
C15 H15C 0.9800
C16 O6 1.145(12)
C17 O7 1.142(14)
C18 O8 1.132(12)
C19 O9 1.159(13)
C20 O10 1.146(12)
C21 O11 1.126(12)
C22 O12 1.135(12)
C23 O13 1.119(12)
C24 O14 1.131(12)
C25 O15 1.131(11)
P1 P2 2.156(4)
